data_7243652
loop_
_publ_author_name
'Quarez, \'Eric'
'Espinosa-Angeles, Julio C\'esar'
'Crosnier, Olivier'
'Joubert, Olivier'
'Brousse, Thierry'

_publ_section_title
;
 Revisiting the five-decade-old structure of the Fe2WO6 powder with
 incommensurate modulations
;
_journal_issue 41
_journal_name_full CrystEngComm
_journal_page_first 7298
_journal_page_last 7304
_journal_paper_doi 10.1039/D1CE00916H
_journal_volume 23
_journal_year 2021
_chemical_formula_sum 'Fe2.667 O8 W1.333'
_chemical_formula_weight 522
_space_group_IT_number 60
_space_group_name_Hall '-P 2n 2ab'
_space_group_name_H-M_alt 'P b c n'
_space_group_ssg_name Pbcn(0\b0)000
_symmetry_cell_setting orthorhombic
_cell_angle_alpha 90
_cell_angle_beta 90
_cell_angle_gamma 90
_cell_formula_units_Z 1
_cell_length_a 4.57964(7)
_cell_length_b 5.58662(8)
_cell_length_c 4.96920(7)
_cell_measurement_temperature 293
_cell_modulation_dimension 1
_cell_volume 127.136(3)
_diffrn_ambient_temperature 293
_diffrn_radiation_probe x-ray
_diffrn_radiation_wavelength 1.54186
_exptl_absorpt_coefficient_mu 114.438
_exptl_crystal_density_diffrn 6.818
_exptl_crystal_F_000 456
_pd_instr_location ' ?'
_pd_meas_2theta_range_inc 0.015
_pd_meas_2theta_range_max 100.002
_pd_meas_2theta_range_min 10.000
_pd_meas_number_of_points 6137
_pd_proc_2theta_range_inc 0.015
_pd_proc_2theta_range_max 100.002
_pd_proc_2theta_range_min 10
_pd_proc_ls_background_function 'Manual background combined with 12 Legendre polynoms'
_pd_proc_ls_pref_orient_corr none
_pd_proc_ls_profile_function Pseudo-Voigt
_pd_proc_ls_prof_R_factor 0.0792
_pd_proc_ls_prof_wR_expected 0.0846
_pd_proc_ls_prof_wR_factor 0.1126
_refine_diff_density_max 2.09
_refine_diff_density_min -2.19
_refine_ls_goodness_of_fit_all 1.33
_refine_ls_number_constraints 8
_refine_ls_number_parameters 49
_refine_ls_number_restraints 0
_refine_ls_R_factor_all 0.0417
_refine_ls_R_factor_gt 0.0381
_refine_ls_shift/su_max 0.0087
_refine_ls_shift/su_mean 0.0005
_refine_ls_weighting_scheme sigma
_refine_ls_wR_factor_all 0.0449
_refine_ls_wR_factor_gt 0.0442
_cod_data_source_file d1ce00916h1.txt
_cod_data_source_block I
_cod_depositor_comments
;
The following automatic conversions were performed:

data item '_diffrn_radiation_probe' value 'X-ray' was changed to
'x-ray' in accordance with the
/home/data/users/saulius/crontab/automatic-downloads/rss-feeds/RSC/lib/dictionaries/cif_core.dic
dictionary named 'cif_core.dic' version 2.4.2 last updated on
2011-04-26.

Automatic conversion script
Id: cif_fix_values 7556 2019-12-06 15:28:31Z antanas 

 Adding full bibliography for 7243652.cif.
;
_cod_database_code 7243652

loop_
_space_group_symop_id
_space_group_symop_operation_xyz
1 x,y,z
2 -x+0.5,-y+0.5,z+0.5
3 -x,y,-z+0.5
4 x+0.5,-y+0.5,-z
5 -x,-y,-z
6 x+0.5,y+0.5,-z+0.5
7 x,-y,z+0.5
8 -x+0.5,y+0.5,z

loop_
_space_group_symop_ssg_id
_space_group_symop_ssg_operation_algebraic
1 x1,x2,x3,x4
2 -x1+1/2,-x2+1/2,x3+1/2,-x4
3 -x1,x2,-x3+1/2,x4
4 x1+1/2,-x2+1/2,-x3,-x4
5 -x1,-x2,-x3,-x4
6 x1+1/2,x2+1/2,-x3+1/2,x4
7 x1,-x2,x3+1/2,-x4
8 -x1+1/2,x2+1/2,x3,x4

loop_
_atom_site_label
_atom_site_type_symbol
_atom_site_fract_x
_atom_site_fract_y
_atom_site_fract_z
_atom_site_adp_type
_atom_site_U_iso_or_equiv
_atom_site_site_symmetry_multiplicity
_atom_site_occupancy
_atom_site_calc_flag
_atom_site_refinement_flags
_atom_site_disorder_assembly
_atom_site_disorder_group
Fe1 Fe 0 0.1678(5) 0.75 Uani 0.0206(6) 4 0.6667 d . . .
W1 W 0 0.1678(5) 0.75 Uani 0.0206(6) 4 0.3333 d . . .
O1 O 0.2234(17) 0.1163(14) 0.4178(15) Uiso 0.011(2) 8 1 d . . .

loop_
_atom_site_aniso_label
_atom_site_aniso_type_symbol
_atom_site_aniso_U_11
_atom_site_aniso_U_22
_atom_site_aniso_U_33
_atom_site_aniso_U_12
_atom_site_aniso_U_13
_atom_site_aniso_U_23
Fe1 Fe 0.0158(10) 0.0242(11) 0.0217(11) 0 0.001(2) 0
W1 W 0.0158(10) 0.0242(11) 0.0217(11) 0 0.001(2) 0

loop_
_atom_site_displace_Fourier_atom_site_label
_atom_site_displace_Fourier_axis
_atom_site_displace_Fourier_wave_vector_seq_id
_atom_site_displace_Fourier_param_cos
_atom_site_displace_Fourier_param_sin
Fe1 x 1 0 0
Fe1 y 1 0.0020(8) -0.0044(9)
Fe1 z 1 0 0
W1 x 1 0 0
W1 y 1 0.0020(8) -0.0044(9)
W1 z 1 0 0
O1 x 1 -0.032(4) -0.013(4)
O1 y 1 -0.015(3) 0.008(6)
O1 z 1 0.000(6) 0.014(3)

loop_
_atom_site_displace_special_func_atom_site_label
_atom_site_displace_special_func_sawtooth_ax
_atom_site_displace_special_func_sawtooth_ay
_atom_site_displace_special_func_sawtooth_az
_atom_site_displace_special_func_sawtooth_c
_atom_site_displace_special_func_sawtooth_w
? ? ? ? ? ?

loop_
_atom_site_Fourier_wave_vector_seq_id
_jana_atom_site_fourier_wave_vector_q1_coeff
1 1

loop_
_atom_site_occ_Fourier_atom_site_label
_atom_site_occ_Fourier_wave_vector_seq_id
_atom_site_occ_Fourier_param_cos
_atom_site_occ_Fourier_param_sin
? ? ? ?

loop_
_atom_site_occ_special_func_atom_site_label
_atom_site_occ_special_func_crenel_c
_atom_site_occ_special_func_crenel_w
Fe1 0.7604(17) 0.6667
W1 0.2604(17) 0.3333

loop_
_atom_site_U_Fourier_atom_site_label
_atom_site_U_Fourier_tens_elem
_atom_site_U_Fourier_wave_vector_seq_id
_atom_site_U_Fourier_param_cos
_atom_site_U_Fourier_param_sin
? ? ? ? ?

loop_
_atom_type_symbol
_atom_type_scat_dispersion_real
_atom_type_scat_dispersion_imag
_atom_type_scat_source
Fe -1.1336 3.1974 'International Tables Vol C tables 4.2.6.8 and 6.1.1.1'
O 0.0492 0.0322 'International Tables Vol C tables 4.2.6.8 and 6.1.1.1'
W -5.4734 5.5774 'International Tables Vol C tables 4.2.6.8 and 6.1.1.1'

loop_
_cell_wave_vector_seq_id
_cell_wave_vector_x
_cell_wave_vector_y
_cell_wave_vector_z
1 0.000000 0.6687(4) 0.000000

loop_
_exptl_crystal_face_index_h
_exptl_crystal_face_index_k
_exptl_crystal_face_index_l
_exptl_crystal_face_perp_dist
? ? ? ?

loop_
_geom_angle_atom_site_label_1
_geom_angle_atom_site_label_2
_geom_angle_atom_site_label_3
_geom_angle_site_ssg_symmetry_1
_geom_angle_site_ssg_symmetry_2
_geom_angle_site_ssg_symmetry_3
_geom_angle_av
_geom_angle_min
_geom_angle_max
_geom_angle_publ_flag
O1 Fe1 O1 . . 2_5555 95.8(9) 93.1(8) 100.1(8) ?
O1 Fe1 O1 . . 3_5565 162.1(12) 156.4(12) 169.9(12) ?
O1 Fe1 O1 . . 4_4565 95.1(9) 91.4(9) 96.9(9) ?
O1 Fe1 O1 . . 5_5565 79.1(9) 70.5(8) 86.8(8) ?
O1 Fe1 O1 . . 7_5555 87.0(9) 84.3(8) 92.2(9) ?
O1 Fe1 O1 2_5555 . 3_5565 95.1(10) 91.4(11) 96.9(11) ?
O1 Fe1 O1 2_5555 . 4_4565 104.9(11) 97.4(12) 108.8(12) ?
O1 Fe1 O1 2_5555 . 5_5565 166.1(10) 164.7(9) 169.0(11) ?
O1 Fe1 O1 2_5555 . 7_5555 88.0(10) 84.7(11) 93.4(11) ?
O1 Fe1 O1 3_5565 . 4_4565 95.8(9) 93.1(8) 100.1(8) ?
O1 Fe1 O1 3_5565 . 5_5565 87.0(9) 84.3(8) 92.2(9) ?
O1 Fe1 O1 3_5565 . 7_5555 79.1(9) 70.5(8) 86.8(8) ?
O1 Fe1 O1 4_4565 . 5_5565 88.0(10) 84.7(11) 93.4(11) ?
O1 Fe1 O1 4_4565 . 7_5555 166.1(10) 164.7(9) 169.0(11) ?
O1 Fe1 O1 5_5565 . 7_5555 79.6(10) 76.9(10) 82.5(10) ?
O1 W1 O1 . . 2_5555 98.1(10) 95.0(9) 100.1(9) ?
O1 W1 O1 . . 3_5565 165.3(14) 159.2(13) 169.9(13) ?
O1 W1 O1 . . 4_4565 91.6(10) 90.6(10) 93.7(9) ?
O1 W1 O1 . . 5_5565 77.9(10) 71.2(9) 85.3(9) ?
O1 W1 O1 . . 7_5555 90.7(10) 87.1(9) 92.4(10) ?
O1 W1 O1 2_5555 . 3_5565 91.6(11) 90.6(12) 93.7(10) ?
O1 W1 O1 2_5555 . 4_4565 98.8(12) 96.7(12) 103.7(12) ?
O1 W1 O1 2_5555 . 5_5565 169.1(11) 166.7(11) 170.3(10) ?
O1 W1 O1 2_5555 . 7_5555 91.0(11) 87.1(10) 93.4(11) ?
O1 W1 O1 3_5565 . 4_4565 98.1(10) 95.0(9) 100.1(9) ?
O1 W1 O1 3_5565 . 5_5565 90.7(10) 87.1(9) 92.4(10) ?
O1 W1 O1 3_5565 . 7_5555 77.9(10) 71.2(9) 85.3(9) ?
O1 W1 O1 4_4565 . 5_5565 91.0(11) 87.1(10) 93.4(11) ?
O1 W1 O1 4_4565 . 7_5555 169.1(11) 166.7(11) 170.3(10) ?
O1 W1 O1 5_5565 . 7_5555 79.6(11) 77.3(10) 82.1(11) ?
Fe1 O1 Fe1 . . 2_5545 123.7(13) 121.5(13) 133.9(14) ?
Fe1 O1 Fe1 . . 5_5565 95.8(9) 94.2(8) 99.8(10) ?
Fe1 O1 W1 . . 2_5545 128.5(14) 123.3(16) 133.4(13) ?
Fe1 O1 W1 . . 5_5565 105.8(10) 100.3(10) 108.9(10) ?
Fe1 O1 Fe1 2_5545 . 5_5565 125.3(11) 124.3(10) 127.8(14) ?
Fe1 O1 W1 2_5545 . . 130.3(15) 124.8(12) 134.0(14) ?
Fe1 O1 W1 2_5545 . 5_5565 129.5(13) 125.4(13) 133.2(10) ?
Fe1 O1 W1 5_5565 . . 102.7(11) 96.7(9) 108.2(11) ?
Fe1 O1 W1 5_5565 . 2_5545 131.5(13) 128.0(15) 133.4(10) ?
W1 O1 W1 . . 5_5565 108.5(10) 108.4(10) 108.7(10) ?

loop_
_geom_bond_atom_site_label_1
_geom_bond_atom_site_label_2
_geom_bond_site_ssg_symmetry_1
_geom_bond_site_ssg_symmetry_2
_geom_bond_distance_av
_geom_bond_distance_min
_geom_bond_distance_max
_geom_bond_publ_flag
Fe1 O1 . . 2.01(2) 1.87(3) 2.08(3) ?
Fe1 O1 . 2_5555 1.99(2) 1.84(3) 2.08(3) ?
Fe1 O1 . 3_5565 2.01(2) 1.87(3) 2.08(3) ?
Fe1 O1 . 4_4565 1.99(2) 1.84(3) 2.08(3) ?
Fe1 O1 . 5_5565 2.13(3) 1.97(3) 2.22(3) ?
Fe1 O1 . 7_5555 2.13(3) 1.97(3) 2.22(3) ?
W1 O1 . . 1.88(2) 1.85(3) 1.95(3) ?
W1 O1 . 2_5555 1.83(2) 1.80(3) 1.91(3) ?
W1 O1 . 3_5565 1.88(2) 1.85(3) 1.95(3) ?
W1 O1 . 4_4565 1.83(2) 1.80(3) 1.91(3) ?
W1 O1 . 5_5565 1.94(2) 1.91(3) 2.00(3) ?
W1 O1 . 7_5555 1.94(2) 1.91(3) 2.00(3) ?

loop_
_geom_hbond_atom_site_label_D
_geom_hbond_atom_site_label_H
_geom_hbond_atom_site_label_A
_geom_hbond_site_symmetry_D
_geom_hbond_site_symmetry_H
_geom_hbond_site_symmetry_A
_geom_hbond_distance_DH
_geom_hbond_distance_HA
_geom_hbond_distance_DA
_geom_hbond_angle_DHA
_geom_hbond_publ_flag
? ? ? ? ? ? ? ? ? ? ?

loop_
_geom_torsion_atom_site_label_1
_geom_torsion_atom_site_label_2
_geom_torsion_atom_site_label_3
_geom_torsion_atom_site_label_4
_geom_torsion_site_ssg_symmetry_1
_geom_torsion_site_ssg_symmetry_2
_geom_torsion_site_ssg_symmetry_3
_geom_torsion_site_ssg_symmetry_4
_geom_torsion_av
_geom_torsion_min
_geom_torsion_max
? ? ? ? ? ? ? ? ? ? ?

loop_
_restr_angle_atom_site_label_1
_restr_angle_site_symmetry_1
_restr_angle_atom_site_label_2
_restr_angle_site_symmetry_2
_restr_angle_atom_site_label_3
_restr_angle_site_symmetry_3
_restr_angle_target
_restr_angle_target_weight_param
? ? ? ? ? ? ? ?

loop_
_restr_distance_atom_site_label_1
_restr_distance_site_symmetry_1
_restr_distance_atom_site_label_2
_restr_distance_site_symmetry_2
_restr_distance_target
_restr_distance_target_weight_param
? ? ? ? ? ?

loop_
_restr_equal_angle_atom_site_label_1
_restr_equal_angle_site_symmetry_1
_restr_equal_angle_atom_site_label_2
_restr_equal_angle_site_symmetry_2
_restr_equal_angle_atom_site_label_3
_restr_equal_angle_site_symmetry_3
_restr_equal_angle_class_class_id
_restr_equal_angle_class_target_weight_param
? ? ? ? ? ? ? ?

loop_
_restr_equal_distance_atom_site_label_1
_restr_equal_distance_site_symmetry_1
_restr_equal_distance_atom_site_label_2
_restr_equal_distance_site_symmetry_2
_restr_equal_distance_class_class_id
_restr_equal_distance_class_target_weight_param
? ? ? ? ? ?

loop_
_restr_equal_torsion_atom_site_label_1
_restr_equal_torsion_site_symmetry_1
_restr_equal_torsion_atom_site_label_2
_restr_equal_torsion_site_symmetry_2
_restr_equal_torsion_atom_site_label_3
_restr_equal_torsion_site_symmetry_3
_restr_equal_torsion_atom_site_label_4
_restr_equal_torsion_site_symmetry_4
_restr_equal_torsion_class_class_id
_restr_equal_torsion_class_target_weight_param
? ? ? ? ? ? ? ? ? ?

loop_
_restr_torsion_atom_site_label_1
_restr_torsion_site_symmetry_1
_restr_torsion_atom_site_label_2
_restr_torsion_site_symmetry_2
_restr_torsion_atom_site_label_3
_restr_torsion_site_symmetry_3
_restr_torsion_atom_site_label_4
_restr_torsion_site_symmetry_4
_restr_torsion_angle_target
_restr_torsion_weight_param
? ? ? ? ? ? ? ? ? ?

loop_
_jana_atom_site_adp_c_label
_jana_atom_site_adp_c_type_symbol
_jana_atom_site_adp_c_111
_jana_atom_site_adp_c_112
_jana_atom_site_adp_c_113
_jana_atom_site_adp_c_122
_jana_atom_site_adp_c_123
_jana_atom_site_adp_c_133
_jana_atom_site_adp_c_222
_jana_atom_site_adp_c_223
_jana_atom_site_adp_c_233
_jana_atom_site_adp_c_333
? ? ? ? ? ? ? ? ? ? ? ?

loop_
_jana_atom_site_adp_d_label
_jana_atom_site_adp_d_type_symbol
_jana_atom_site_adp_d_1111
_jana_atom_site_adp_d_1112
_jana_atom_site_adp_d_1113
_jana_atom_site_adp_d_1122
_jana_atom_site_adp_d_1123
_jana_atom_site_adp_d_1133
_jana_atom_site_adp_d_1222
_jana_atom_site_adp_d_1223
_jana_atom_site_adp_d_1233
_jana_atom_site_adp_d_1333
_jana_atom_site_adp_d_2222
_jana_atom_site_adp_d_2223
_jana_atom_site_adp_d_2233
_jana_atom_site_adp_d_2333
_jana_atom_site_adp_d_3333
? ? ? ? ? ? ? ? ? ? ? ? ? ? ? ? ?

loop_
_jana_atom_site_adp_e_label
_jana_atom_site_adp_e_type_symbol
_jana_atom_site_adp_e_11111
_jana_atom_site_adp_e_11112
_jana_atom_site_adp_e_11113
_jana_atom_site_adp_e_11122
_jana_atom_site_adp_e_11123
_jana_atom_site_adp_e_11133
_jana_atom_site_adp_e_11222
_jana_atom_site_adp_e_11223
_jana_atom_site_adp_e_11233
_jana_atom_site_adp_e_11333
_jana_atom_site_adp_e_12222
_jana_atom_site_adp_e_12223
_jana_atom_site_adp_e_12233
_jana_atom_site_adp_e_12333
_jana_atom_site_adp_e_13333
_jana_atom_site_adp_e_22222
_jana_atom_site_adp_e_22223
_jana_atom_site_adp_e_22233
_jana_atom_site_adp_e_22333
_jana_atom_site_adp_e_23333
_jana_atom_site_adp_e_33333
? ? ? ? ? ? ? ? ? ? ? ? ? ? ? ? ? ? ? ? ? ? ?

loop_
_jana_atom_site_adp_f_label
_jana_atom_site_adp_f_type_symbol
_jana_atom_site_adp_f_111111
_jana_atom_site_adp_f_111112
_jana_atom_site_adp_f_111113
_jana_atom_site_adp_f_111122
_jana_atom_site_adp_f_111123
_jana_atom_site_adp_f_111133
_jana_atom_site_adp_f_111222
_jana_atom_site_adp_f_111223
_jana_atom_site_adp_f_111233
_jana_atom_site_adp_f_111333
_jana_atom_site_adp_f_112222
_jana_atom_site_adp_f_112223
_jana_atom_site_adp_f_112233
_jana_atom_site_adp_f_112333
_jana_atom_site_adp_f_113333
_jana_atom_site_adp_f_122222
_jana_atom_site_adp_f_122223
_jana_atom_site_adp_f_122233
_jana_atom_site_adp_f_122333
_jana_atom_site_adp_f_123333
_jana_atom_site_adp_f_133333
_jana_atom_site_adp_f_222222
_jana_atom_site_adp_f_222223
_jana_atom_site_adp_f_222233
_jana_atom_site_adp_f_222333
_jana_atom_site_adp_f_223333
_jana_atom_site_adp_f_233333
_jana_atom_site_adp_f_333333
? ? ? ? ? ? ? ? ? ? ? ? ? ? ? ? ? ? ? ? ? ? ? ? ? ? ? ? ? ?

loop_
_jana_atom_site_crenel_ortho_func_id
_jana_atom_site_crenel_ortho_func_c
_jana_atom_site_crenel_ortho_func_w
_jana_atom_site_crenel_ortho_func_eps
? ? ? ?

loop_
_jana_atom_site_occ_fourier_absolute_site_label
_jana_atom_site_occ_fourier_absolute
? ?

loop_
_jana_atom_site_occ_legendre_atom_site_label
_jana_atom_site_occ_legendre_param_order
_jana_atom_site_occ_legendre_param_coeff
? ? ?

loop_
_jana_atom_site_occ_xharm_atom_site_label
_jana_atom_site_occ_xharm_param_order
_jana_atom_site_occ_xharm_param_coeff
? ? ?

loop_
_jana_atom_site_occ_crenel_ortho_atom_site_label
_jana_atom_site_occ_crenel_ortho_param_order
_jana_atom_site_occ_crenel_ortho_id
_jana_atom_site_occ_crenel_ortho_param_coeff
? ? ? ?

loop_
_jana_atom_site_displace_legendre_atom_site_label
_jana_atom_site_displace_legendre_axis
_jana_atom_site_displace_legendre_param_order
_jana_atom_site_displace_legendre_param_coeff
? ? ? ?

loop_
_jana_atom_site_displace_xharm_site_label
_jana_atom_site_displace_xharm_axis
_jana_atom_site_displace_xharm_param_order
_jana_atom_site_displace_xharm_param_coeff
? ? ? ?

loop_
_jana_atom_site_displace_crenel_ortho_atom_site_label
_jana_atom_site_displace_crenel_ortho_axis
_jana_atom_site_displace_crenel_ortho_id
_jana_atom_site_displace_crenel_ortho_param_order
_jana_atom_site_displace_crenel_ortho_param_coeff
? ? ? ? ?

loop_
_jana_atom_site_u_legendre_atom_site_label
_jana_atom_site_u_legendre_tens_elem
_jana_atom_site_u_legendre_param_order
_jana_atom_site_u_legendre_param_coeff
? ? ? ?

loop_
_jana_atom_site_u_xharm_atom_site_label
_jana_atom_site_u_xharm_tens_elem
_jana_atom_site_u_xharm_param_order
_jana_atom_site_u_xharm_param_coeff
? ? ? ?

loop_
_jana_atom_site_u_crenel_ortho_atom_site_label
_jana_atom_site_u_crenel_ortho_tens_elem
_jana_atom_site_u_crenel_ortho_id
_jana_atom_site_u_crenel_ortho_param_order
_jana_atom_site_u_crenel_ortho_param_coeff
? ? ? ? ?

loop_
_jana_atom_site_adp_c_fourier_atom_site_label
_jana_atom_site_adp_c_fourier_tens_elem
_jana_atom_site_adp_c_fourier_wave_vector_seq_id
_jana_atom_site_adp_c_fourier_param_cos
_jana_atom_site_adp_c_fourier_param_sin
? ? ? ? ?

loop_
_jana_atom_site_adp_d_fourier_atom_site_label
_jana_atom_site_adp_d_fourier_tens_elem
_jana_atom_site_adp_d_fourier_wave_vector_seq_id
_jana_atom_site_adp_d_fourier_param_cos
_jana_atom_site_adp_d_fourier_param_sin
? ? ? ? ?

loop_
_jana_atom_site_adp_e_fourier_atom_site_label
_jana_atom_site_adp_e_fourier_tens_elem
_jana_atom_site_adp_e_fourier_wave_vector_seq_id
_jana_atom_site_adp_e_fourier_param_cos
_jana_atom_site_adp_e_fourier_param_sin
? ? ? ? ?

loop_
_jana_atom_site_adp_f_fourier_atom_site_label
_jana_atom_site_adp_f_fourier_tens_elem
_jana_atom_site_adp_f_fourier_wave_vector_seq_id
_jana_atom_site_adp_f_fourier_param_cos
_jana_atom_site_adp_f_fourier_param_sin
? ? ? ? ?
